data_4027847
loop_
_publ_author_name
'Shinn Dee Yeoh'
'Colin E. Skene'
'Jonathan M. White'

_publ_section_title
;
 Hyperconjugation Involving Strained Carbon-Carbon Bonds. Structural
 Analysis of Ester and Ether Derivatives and One-Bond 13C-13C Coupling
 Constants of \a- and \b-Nopinol
;
_journal_name_full 'Journal of Organic Chemistry'
_journal_page_first 311
_journal_page_last 319
_journal_paper_doi 10.1021/jo3020243
_journal_volume 78
_journal_year 2013
_chemical_formula_sum 'C16 H19 N O4'
_chemical_formula_weight 289.32
_chemical_name_systematic
;
 ?
;
_space_group_IT_number 4
_symmetry_cell_setting monoclinic
_symmetry_space_group_name_Hall 'P 2yb'
_symmetry_space_group_name_H-M 'P 1 21 1'
_atom_sites_solution_hydrogens geom
_atom_sites_solution_primary direct
_atom_sites_solution_secondary difmap
_audit_creation_method SHELXL-97
_cell_angle_alpha 90.00
_cell_angle_beta 105.6980(10)
_cell_angle_gamma 90.00
_cell_formula_units_Z 2
_cell_length_a 7.2654(6)
_cell_length_b 8.3363(7)
_cell_length_c 12.6898(11)
_cell_measurement_reflns_used 3576
_cell_measurement_temperature 130(2)
_cell_measurement_theta_max 27.44
_cell_measurement_theta_min 2.91
_cell_volume 739.91(11)
_computing_cell_refinement 'Bruker SMART'
_computing_data_collection 'Bruker SMART'
_computing_data_reduction 'Bruker SAINT'
_computing_molecular_graphics 'Bruker SHELXTL'
_computing_publication_material 'Bruker SHELXTL'
_computing_structure_refinement 'Bruker SHELXTL'
_computing_structure_solution 'Bruker SHELXTL'
_diffrn_ambient_temperature 293(2)
_diffrn_measured_fraction_theta_full 0.997
_diffrn_measured_fraction_theta_max 0.997
_diffrn_measurement_device_type 'CCD area detector'
_diffrn_measurement_method 'phi and omega scans'
_diffrn_radiation_monochromator graphite
_diffrn_radiation_source 'fine-focus sealed tube'
_diffrn_radiation_type MoK\a
_diffrn_radiation_wavelength 0.71073
_diffrn_reflns_av_R_equivalents 0.0117
_diffrn_reflns_av_sigmaI/netI 0.0203
_diffrn_reflns_limit_h_max 8
_diffrn_reflns_limit_h_min -8
_diffrn_reflns_limit_k_max 9
_diffrn_reflns_limit_k_min -9
_diffrn_reflns_limit_l_max 8
_diffrn_reflns_limit_l_min -15
_diffrn_reflns_number 3879
_diffrn_reflns_theta_full 24.99
_diffrn_reflns_theta_max 24.99
_diffrn_reflns_theta_min 1.67
_exptl_absorpt_coefficient_mu 0.093
_exptl_absorpt_correction_T_max 1.00
_exptl_absorpt_correction_T_min 0.87
_exptl_absorpt_correction_type multi-scan
_exptl_absorpt_process_details SADABS
_exptl_crystal_colour colourless
_exptl_crystal_density_diffrn 1.299
_exptl_crystal_description block
_exptl_crystal_F_000 308
_exptl_crystal_size_max 0.50
_exptl_crystal_size_mid 0.45
_exptl_crystal_size_min 0.35
_refine_diff_density_max 0.158
_refine_diff_density_min -0.215
_refine_diff_density_rms 0.051
_refine_ls_abs_structure_details 'Flack H D (1983), Acta Cryst. A39, 876-881'
_refine_ls_abs_structure_Flack -0.2(8)
_refine_ls_extinction_method none
_refine_ls_goodness_of_fit_ref 1.090
_refine_ls_hydrogen_treatment mixed
_refine_ls_matrix_type full
_refine_ls_number_parameters 190
_refine_ls_number_reflns 2467
_refine_ls_number_restraints 1
_refine_ls_restrained_S_all 1.090
_refine_ls_R_factor_all 0.0304
_refine_ls_R_factor_gt 0.0299
_refine_ls_shift/su_max 0.000
_refine_ls_shift/su_mean 0.000
_refine_ls_structure_factor_coef Fsqd
_refine_ls_weighting_details 'calc w=1/[\s^2^(Fo^2^)+(0.0440P)^2^+0.0979P] where P=(Fo^2^+2Fc^2^)/3'
_refine_ls_weighting_scheme calc
_refine_ls_wR_factor_gt 0.0764
_refine_ls_wR_factor_ref 0.0768
_reflns_number_gt 2430
_reflns_number_total 2467
_reflns_threshold_expression >2sigma(I)
_cod_data_source_file jo3020243_si_009.cif
_cod_data_source_block jmwsdy33
_cod_database_code 4027847

loop_
_symmetry_equiv_pos_as_xyz
'x, y, z'
'-x, y+1/2, -z'

loop_
_atom_site_label
_atom_site_type_symbol
_atom_site_fract_x
_atom_site_fract_y
_atom_site_fract_z
_atom_site_U_iso_or_equiv
_atom_site_adp_type
_atom_site_occupancy
_atom_site_symmetry_multiplicity
_atom_site_calc_flag
_atom_site_refinement_flags
C2 C 0.5231(2) 0.13642(19) 0.77217(12) 0.0293(3) Uani 1 1 d .
H1 H 0.6178 0.0789 0.7442 0.035 Uiso 1 1 calc R
C1 C 0.5720(2) 0.12212(17) 0.89535(12) 0.0269(3) Uani 1 1 d .
H2 H 0.5501 0.0163 0.9234 0.032 Uiso 1 1 calc R
C7 C 0.4873(2) 0.2654(2) 0.94361(15) 0.0369(4) Uani 1 1 d .
H3A H 0.4784 0.2485 1.0177 0.044 Uiso 1 1 calc R
H3B H 0.3682 0.3061 0.8965 0.044 Uiso 1 1 calc R
C5 C 0.6682(2) 0.36038(18) 0.93614(14) 0.0328(3) Uani 1 1 d .
H4 H 0.7189 0.4367 0.9957 0.039 Uiso 1 1 calc R
C4 C 0.6334(2) 0.42773(19) 0.82144(15) 0.0389(4) Uani 1 1 d .
H5A H 0.7552 0.4457 0.8056 0.047 Uiso 1 1 calc R
H5B H 0.5686 0.5302 0.8172 0.047 Uiso 1 1 calc R
C3 C 0.5115(3) 0.3127(2) 0.73547(15) 0.0440(4) Uani 1 1 d .
H6A H 0.3792 0.3471 0.7181 0.053 Uiso 1 1 calc R
H6B H 0.5527 0.3204 0.6690 0.053 Uiso 1 1 calc R
C6 C 0.7740(2) 0.19634(18) 0.94665(12) 0.0294(3) Uani 1 1 d .
C9 C 0.8533(3) 0.1455(2) 1.06589(15) 0.0481(5) Uani 1 1 d .
H8A H 0.7572 0.1606 1.1041 0.072 Uiso 1 1 calc R
H8B H 0.9633 0.2094 1.0996 0.072 Uiso 1 1 calc R
H8C H 0.8891 0.0344 1.0689 0.072 Uiso 1 1 calc R
C8 C 0.9289(2) 0.1712(2) 0.88782(15) 0.0394(4) Uani 1 1 d .
H9A H 0.8812 0.2027 0.8126 0.059 Uiso 1 1 calc R
H9B H 0.9645 0.0600 0.8915 0.059 Uiso 1 1 calc R
H9C H 1.0387 0.2350 0.9223 0.059 Uiso 1 1 calc R
C10 C 0.3159(2) -0.08852(18) 0.71129(12) 0.0284(3) Uani 1 1 d .
C11 C 0.1133(2) -0.13645(18) 0.65970(11) 0.0259(3) Uani 1 1 d .
C12 C 0.0738(2) -0.29941(18) 0.64670(12) 0.0259(3) Uani 1 1 d .
H12 H 0.1705 -0.3752 0.6690 0.031 Uiso 1 1 calc R
C13 C -0.1130(2) -0.34577(18) 0.59966(12) 0.0274(3) Uani 1 1 d .
C14 C -0.2609(2) -0.2371(2) 0.56486(13) 0.0328(3) Uani 1 1 d .
H14 H -0.3852 -0.2720 0.5334 0.039 Uiso 1 1 calc R
C15 C -0.2190(2) -0.0755(2) 0.57809(13) 0.0341(4) Uani 1 1 d .
H15 H -0.3162 -0.0003 0.5550 0.041 Uiso 1 1 calc R
C16 C -0.0336(2) -0.02449(19) 0.62543(12) 0.0293(3) Uani 1 1 d .
H16 H -0.0069 0.0846 0.6344 0.035 Uiso 1 1 calc R
N1 N -0.15534(18) -0.51784(17) 0.58608(10) 0.0315(3) Uani 1 1 d .
O1 O 0.33145(15) 0.07148(13) 0.72317(9) 0.0313(2) Uani 1 1 d .
O2 O 0.44605(16) -0.18101(13) 0.73849(10) 0.0380(3) Uani 1 1 d .
O3 O -0.31334(16) -0.55865(14) 0.52885(10) 0.0408(3) Uani 1 1 d .
O4 O -0.03085(19) -0.61252(14) 0.63215(11) 0.0444(3) Uani 1 1 d .

loop_
_atom_site_aniso_label
_atom_site_aniso_U_11
_atom_site_aniso_U_22
_atom_site_aniso_U_33
_atom_site_aniso_U_23
_atom_site_aniso_U_13
_atom_site_aniso_U_12
C2 0.0251(7) 0.0302(8) 0.0314(7) -0.0020(6) 0.0057(6) -0.0074(6)
C1 0.0262(7) 0.0234(7) 0.0312(7) -0.0002(6) 0.0078(6) -0.0037(6)
C7 0.0322(8) 0.0350(8) 0.0471(9) -0.0103(7) 0.0171(7) -0.0058(7)
C5 0.0282(7) 0.0274(7) 0.0433(9) -0.0097(7) 0.0107(7) -0.0054(6)
C4 0.0311(8) 0.0263(8) 0.0538(10) 0.0069(7) 0.0023(7) -0.0052(7)
C3 0.0403(9) 0.0405(10) 0.0428(9) 0.0130(8) -0.0028(8) -0.0149(8)
C6 0.0270(7) 0.0260(7) 0.0327(8) -0.0014(6) 0.0037(6) -0.0035(6)
C9 0.0496(10) 0.0460(10) 0.0379(9) 0.0043(8) -0.0064(8) -0.0125(9)
C8 0.0254(7) 0.0365(8) 0.0545(10) -0.0057(8) 0.0079(7) 0.0005(7)
C10 0.0287(7) 0.0270(8) 0.0287(7) -0.0011(6) 0.0061(6) -0.0020(7)
C11 0.0267(7) 0.0277(7) 0.0230(7) -0.0014(6) 0.0063(6) -0.0015(6)
C12 0.0261(7) 0.0254(7) 0.0254(7) -0.0003(6) 0.0058(6) -0.0014(6)
C13 0.0306(8) 0.0283(7) 0.0237(7) -0.0012(6) 0.0079(6) -0.0041(6)
C14 0.0254(7) 0.0396(8) 0.0326(8) -0.0034(7) 0.0067(6) -0.0042(7)
C15 0.0290(7) 0.0339(8) 0.0381(8) -0.0018(7) 0.0069(6) 0.0049(7)
C16 0.0310(8) 0.0271(7) 0.0296(8) -0.0005(6) 0.0077(6) 0.0006(6)
N1 0.0338(7) 0.0306(7) 0.0312(7) -0.0039(6) 0.0109(6) -0.0071(6)
O1 0.0275(5) 0.0265(5) 0.0359(6) -0.0012(5) 0.0014(4) -0.0039(4)
O2 0.0280(6) 0.0308(6) 0.0500(7) -0.0025(5) 0.0016(5) 0.0017(5)
O3 0.0360(6) 0.0427(7) 0.0436(7) -0.0112(5) 0.0107(5) -0.0153(5)
O4 0.0465(7) 0.0291(6) 0.0533(8) 0.0017(6) 0.0062(6) -0.0043(5)

loop_
_atom_type_symbol
_atom_type_description
_atom_type_scat_dispersion_real
_atom_type_scat_dispersion_imag
_atom_type_scat_source
C C 0.0033 0.0016 'International Tables Vol C Tables 4.2.6.8 and 6.1.1.4'
H H 0.0000 0.0000 'International Tables Vol C Tables 4.2.6.8 and 6.1.1.4'
N N 0.0061 0.0033 'International Tables Vol C Tables 4.2.6.8 and 6.1.1.4'
O O 0.0106 0.0060 'International Tables Vol C Tables 4.2.6.8 and 6.1.1.4'

loop_
_geom_angle_atom_site_label_1
_geom_angle_atom_site_label_2
_geom_angle_atom_site_label_3
_geom_angle
O1 C2 C1 109.86(11)
O1 C2 C3 104.86(12)
C1 C2 C3 111.53(13)
C2 C1 C7 110.01(13)
C2 C1 C6 109.32(11)
C7 C1 C6 87.63(11)
C1 C7 C5 86.34(11)
C4 C5 C6 110.95(13)
C4 C5 C7 108.81(13)
C6 C5 C7 87.33(11)
C5 C4 C3 111.35(13)
C2 C3 C4 114.00(14)
C8 C6 C9 108.48(14)
C8 C6 C5 119.47(13)
C9 C6 C5 111.97(14)
C8 C6 C1 118.44(13)
C9 C6 C1 111.26(13)
C5 C6 C1 85.73(11)
O2 C10 O1 124.85(14)
O2 C10 C11 124.20(13)
O1 C10 C11 110.95(13)
C12 C11 C16 120.09(14)
C12 C11 C10 117.42(13)
C16 C11 C10 122.49(13)
C13 C12 C11 118.14(14)
C12 C13 C14 122.83(15)
C12 C13 N1 118.30(13)
C14 C13 N1 118.87(14)
C15 C14 C13 118.26(15)
C14 C15 C16 120.55(15)
C15 C16 C11 120.12(15)
O4 N1 O3 123.75(14)
O4 N1 C13 118.05(13)
O3 N1 C13 118.20(13)
C10 O1 C2 117.09(12)

loop_
_geom_bond_atom_site_label_1
_geom_bond_atom_site_label_2
_geom_bond_distance
C2 O1 1.4666(18)
C2 C1 1.511(2)
C2 C3 1.537(2)
C1 C7 1.544(2)
C1 C6 1.563(2)
C7 C5 1.559(2)
C5 C4 1.516(2)
C5 C6 1.557(2)
C4 C3 1.540(2)
C6 C8 1.524(2)
C6 C9 1.526(2)
C10 O2 1.1964(19)
C10 O1 1.3437(19)
C10 C11 1.495(2)
C11 C12 1.389(2)
C11 C16 1.396(2)
C12 C13 1.382(2)
C13 C14 1.383(2)
C13 N1 1.467(2)
C14 C15 1.382(2)
C15 C16 1.385(2)
N1 O4 1.2234(19)
N1 O3 1.2287(17)

loop_
_geom_torsion_atom_site_label_1
_geom_torsion_atom_site_label_2
_geom_torsion_atom_site_label_3
_geom_torsion_atom_site_label_4
_geom_torsion
O1 C2 C1 C7 -83.69(14)
C3 C2 C1 C7 32.14(17)
O1 C2 C1 C6 -178.33(11)
C3 C2 C1 C6 -62.51(16)
C2 C1 C7 C5 -82.94(14)
C6 C1 C7 C5 26.77(11)
C1 C7 C5 C4 84.34(14)
C1 C7 C5 C6 -26.89(12)
C6 C5 C4 C3 59.59(17)
C7 C5 C4 C3 -34.87(18)
O1 C2 C3 C4 145.09(14)
C1 C2 C3 C4 26.2(2)
C5 C4 C3 C2 -24.5(2)
C4 C5 C6 C8 37.84(18)
C7 C5 C6 C8 146.97(14)
C4 C5 C6 C9 166.20(14)
C7 C5 C6 C9 -84.67(14)
C4 C5 C6 C1 -82.58(13)
C7 C5 C6 C1 26.55(11)
C2 C1 C6 C8 -37.82(18)
C7 C1 C6 C8 -148.20(15)
C2 C1 C6 C9 -164.51(14)
C7 C1 C6 C9 85.11(15)
C2 C1 C6 C5 83.56(13)
C7 C1 C6 C5 -26.82(12)
O2 C10 C11 C12 2.6(2)
O1 C10 C11 C12 -177.20(13)
O2 C10 C11 C16 -177.60(15)
O1 C10 C11 C16 2.62(19)
C16 C11 C12 C13 -0.2(2)
C10 C11 C12 C13 179.65(12)
C11 C12 C13 C14 0.3(2)
C11 C12 C13 N1 -179.83(12)
C12 C13 C14 C15 -0.1(2)
N1 C13 C14 C15 -179.96(13)
C13 C14 C15 C16 -0.2(2)
C14 C15 C16 C11 0.4(2)
C12 C11 C16 C15 -0.2(2)
C10 C11 C16 C15 -179.99(13)
C12 C13 N1 O4 11.4(2)
C14 C13 N1 O4 -168.77(13)
C12 C13 N1 O3 -168.38(12)
C14 C13 N1 O3 11.5(2)
O2 C10 O1 C2 0.7(2)
C11 C10 O1 C2 -179.56(11)
C1 C2 O1 C10 -81.22(16)
C3 C2 O1 C10 158.81(14)
